data_4075364
loop_
_publ_author_name
'Sadhukhan, Nabanita'
'Patra, Sanjib K.'
'Sana, Kasinath'
'Bera, Jitendra K.'

_publ_section_title
;
 Novel Heterobimetallic Metallamacrocycles Based on the
 1,1&#x2018;-Bis(1,8-naphthyrid-2-yl)ferrocene (FcNP2) Ligand:&#x00A0;
 Structural Characterization of the Complexes [{M(FcNP2)}2]2+(M = CuI,
 AgI) and {MCl2(FcNP2)}4(M = ZnII, CoII)
;
_journal_issue 12
_journal_name_full Organometallics
_journal_page_first 2914
_journal_paper_doi 10.1021/om060252u
_journal_volume 25
_journal_year 2006
_chemical_formula_sum 'C14 H10 Cl3 Fe0.5 N2'
_chemical_formula_weight 340.52
_chemical_name_systematic
; 
 ? 
;
_space_group_IT_number 2
_symmetry_space_group_name_Hall '-P 1'
_symmetry_space_group_name_H-M 'P -1'
_atom_sites_solution_hydrogens geom
_atom_sites_solution_primary direct
_atom_sites_solution_secondary difmap
_audit_creation_method SHELXL-97
_cell_angle_alpha 83.973(5)
_cell_angle_beta 85.470(5)
_cell_angle_gamma 89.826(5)
_cell_formula_units_Z 2
_cell_length_a 6.254(5)
_cell_length_b 8.277(5)
_cell_length_c 13.294(5)
_cell_measurement_temperature 100(2)
_cell_volume 682.2(7)
_computing_structure_refinement 'SHELXL-97 (Sheldrick, 1997)'
_computing_structure_solution 'SHELXS-97 (Sheldrick, 1990)'
_diffrn_ambient_temperature 100(2)
_diffrn_measured_fraction_theta_full 0.957
_diffrn_measured_fraction_theta_max 0.957
_diffrn_radiation_monochromator graphite
_diffrn_radiation_source 'fine-focus sealed tube'
_diffrn_radiation_type MoK\a
_diffrn_radiation_wavelength 0.71069
_diffrn_reflns_av_R_equivalents 0.0153
_diffrn_reflns_av_sigmaI/netI 0.0333
_diffrn_reflns_limit_h_max 4
_diffrn_reflns_limit_h_min -8
_diffrn_reflns_limit_k_max 10
_diffrn_reflns_limit_k_min -10
_diffrn_reflns_limit_l_max 17
_diffrn_reflns_limit_l_min -17
_diffrn_reflns_number 4549
_diffrn_reflns_theta_full 28.30
_diffrn_reflns_theta_max 28.30
_diffrn_reflns_theta_min 2.47
_exptl_absorpt_coefficient_mu 1.168
_exptl_absorpt_correction_T_max 0.7999
_exptl_absorpt_correction_T_min 0.7999
_exptl_crystal_density_diffrn 1.658
_exptl_crystal_density_method 'not measured'
_exptl_crystal_F_000 344
_exptl_crystal_size_max 0.20
_exptl_crystal_size_mid 0.20
_exptl_crystal_size_min 0.20
_refine_diff_density_max 0.392
_refine_diff_density_min -0.331
_refine_diff_density_rms 0.076
_refine_ls_extinction_method none
_refine_ls_goodness_of_fit_ref 1.030
_refine_ls_hydrogen_treatment mixed
_refine_ls_matrix_type full
_refine_ls_number_parameters 218
_refine_ls_number_reflns 3238
_refine_ls_number_restraints 0
_refine_ls_restrained_S_all 1.030
_refine_ls_R_factor_all 0.0399
_refine_ls_R_factor_gt 0.0354
_refine_ls_shift/su_max 0.001
_refine_ls_shift/su_mean 0.001
_refine_ls_structure_factor_coef Fsqd
_refine_ls_weighting_details 'calc w=1/[\s^2^(Fo^2^)+(0.0484P)^2^+0.2504P] where P=(Fo^2^+2Fc^2^)/3'
_refine_ls_weighting_scheme calc
_refine_ls_wR_factor_gt 0.0857
_refine_ls_wR_factor_ref 0.0883
_reflns_number_gt 2888
_reflns_number_total 3238
_reflns_threshold_expression >2sigma(I)
_cod_data_source_file om060252usi20060321_032317.cif
_cod_data_source_block FCNP2
_cod_original_formula_sum 'C14 H10 Cl3 Fe0.50 N2'
_cod_database_code 4075364

loop_
_symmetry_equiv_pos_as_xyz
'x, y, z'
'-x, -y, -z'

loop_
_atom_site_label
_atom_site_type_symbol
_atom_site_fract_x
_atom_site_fract_y
_atom_site_fract_z
_atom_site_U_iso_or_equiv
_atom_site_adp_type
_atom_site_occupancy
_atom_site_symmetry_multiplicity
_atom_site_calc_flag
_atom_site_refinement_flags
Fe1 Fe 0.5000 0.5000 0.5000 0.01252(11) Uani 1 2 d S
Cl1S Cl 0.60764(8) 0.40811(7) 0.11332(4) 0.02610(13) Uani 1 1 d .
Cl3S Cl 0.97483(10) 0.50730(7) 0.21217(4) 0.03344(15) Uani 1 1 d .
Cl2S Cl 1.02958(8) 0.28214(7) 0.06051(4) 0.02865(14) Uani 1 1 d .
N1 N 0.5720(2) 0.12030(18) 0.34444(12) 0.0140(3) Uani 1 1 d .
N2 N 0.6467(3) -0.0095(2) 0.20139(12) 0.0181(3) Uani 1 1 d .
C6 C 0.4340(3) 0.1641(2) 0.41746(14) 0.0133(3) Uani 1 1 d .
C4 C 0.5620(3) 0.3825(2) 0.63805(15) 0.0195(4) Uani 1 1 d .
C11 C 0.2110(3) -0.0871(2) 0.19115(15) 0.0202(4) Uani 1 1 d .
C10 C 0.4948(3) 0.0366(2) 0.27205(14) 0.0141(4) Uani 1 1 d .
C9 C 0.2741(3) -0.0007(2) 0.27000(14) 0.0158(4) Uani 1 1 d .
C13 C 0.5792(3) -0.0921(3) 0.12989(15) 0.0213(4) Uani 1 1 d .
C12 C 0.3642(4) -0.1340(3) 0.12134(16) 0.0229(4) Uani 1 1 d .
C1 C 0.5222(3) 0.2538(2) 0.49439(14) 0.0142(4) Uani 1 1 d .
C5 C 0.4178(3) 0.2910(2) 0.58942(14) 0.0172(4) Uani 1 1 d .
C7 C 0.2112(3) 0.1284(2) 0.42255(15) 0.0166(4) Uani 1 1 d .
C8 C 0.1315(3) 0.0494(2) 0.34900(15) 0.0177(4) Uani 1 1 d .
C3 C 0.7552(3) 0.4050(2) 0.57385(15) 0.0184(4) Uani 1 1 d .
C1S C 0.8556(3) 0.3465(3) 0.15892(15) 0.0196(4) Uani 1 1 d .
C2 C 0.7309(3) 0.3261(2) 0.48518(14) 0.0152(4) Uani 1 1 d .
H5 H 0.280(4) 0.256(3) 0.6155(17) 0.020(6) Uiso 1 1 d .
H1S H 0.826(4) 0.259(3) 0.2120(18) 0.021(6) Uiso 1 1 d .
H11 H 0.072(4) -0.105(3) 0.1920(18) 0.022(6) Uiso 1 1 d .
H13 H 0.690(4) -0.125(3) 0.0829(18) 0.025(6) Uiso 1 1 d .
H7 H 0.121(4) 0.162(3) 0.4772(18) 0.024(6) Uiso 1 1 d .
H3 H 0.879(4) 0.467(3) 0.5874(18) 0.026(6) Uiso 1 1 d .
H2 H 0.836(4) 0.331(3) 0.4263(17) 0.020(6) Uiso 1 1 d .
H4 H 0.540(4) 0.424(3) 0.702(2) 0.029(6) Uiso 1 1 d .
H8 H -0.018(4) 0.032(3) 0.3532(19) 0.031(7) Uiso 1 1 d .
H12 H 0.333(5) -0.189(4) 0.072(2) 0.047(8) Uiso 1 1 d .

loop_
_atom_site_aniso_label
_atom_site_aniso_U_11
_atom_site_aniso_U_22
_atom_site_aniso_U_33
_atom_site_aniso_U_23
_atom_site_aniso_U_13
_atom_site_aniso_U_12
Fe1 0.01556(19) 0.01020(18) 0.01218(18) -0.00223(13) -0.00213(13) 0.00130(13)
Cl1S 0.0224(3) 0.0309(3) 0.0261(3) -0.0055(2) -0.00566(19) 0.0047(2)
Cl3S 0.0415(3) 0.0362(3) 0.0243(3) -0.0080(2) -0.0063(2) -0.0168(3)
Cl2S 0.0254(3) 0.0314(3) 0.0290(3) -0.0058(2) 0.0020(2) 0.0040(2)
N1 0.0134(7) 0.0119(7) 0.0170(7) -0.0033(6) -0.0011(6) -0.0001(6)
N2 0.0180(8) 0.0190(8) 0.0178(8) -0.0045(6) -0.0003(6) -0.0002(6)
C6 0.0138(8) 0.0103(8) 0.0157(8) 0.0005(6) -0.0024(7) 0.0008(6)
C4 0.0299(11) 0.0159(9) 0.0133(9) -0.0023(7) -0.0041(8) 0.0046(8)
C11 0.0208(10) 0.0172(9) 0.0236(10) -0.0005(8) -0.0106(8) -0.0028(8)
C10 0.0147(9) 0.0108(8) 0.0171(9) -0.0015(7) -0.0017(7) 0.0005(7)
C9 0.0161(9) 0.0136(9) 0.0178(9) 0.0003(7) -0.0041(7) 0.0004(7)
C13 0.0244(10) 0.0219(10) 0.0184(9) -0.0067(8) -0.0009(8) 0.0016(8)
C12 0.0288(11) 0.0210(10) 0.0211(10) -0.0065(8) -0.0097(8) 0.0001(8)
C1 0.0157(9) 0.0110(8) 0.0160(9) -0.0011(7) -0.0017(7) 0.0031(7)
C5 0.0220(10) 0.0125(9) 0.0164(9) 0.0006(7) -0.0006(7) 0.0004(7)
C7 0.0147(9) 0.0150(9) 0.0196(9) -0.0011(7) 0.0012(7) 0.0028(7)
C8 0.0116(8) 0.0176(9) 0.0233(9) 0.0011(7) -0.0028(7) -0.0012(7)
C3 0.0215(10) 0.0159(9) 0.0192(9) -0.0037(7) -0.0088(7) 0.0011(8)
C1S 0.0199(10) 0.0231(10) 0.0162(9) -0.0021(8) -0.0024(7) -0.0037(8)
C2 0.0146(9) 0.0135(9) 0.0184(9) -0.0031(7) -0.0037(7) 0.0027(7)

loop_
_atom_type_symbol
_atom_type_description
_atom_type_scat_dispersion_real
_atom_type_scat_dispersion_imag
_atom_type_scat_source
C C 0.0033 0.0016 'International Tables Vol C Tables 4.2.6.8 and 6.1.1.4'
H H 0.0000 0.0000 'International Tables Vol C Tables 4.2.6.8 and 6.1.1.4'
N N 0.0061 0.0033 'International Tables Vol C Tables 4.2.6.8 and 6.1.1.4'
Fe Fe 0.3463 0.8444 'International Tables Vol C Tables 4.2.6.8 and 6.1.1.4'
Cl Cl 0.1484 0.1585 'International Tables Vol C Tables 4.2.6.8 and 6.1.1.4'

loop_
_geom_angle_atom_site_label_1
_geom_angle_atom_site_label_2
_geom_angle_atom_site_label_3
_geom_angle
_geom_angle_site_symmetry_1
_geom_angle_site_symmetry_3
C5 Fe1 C5 180.0 2_666 .
C5 Fe1 C2 68.81(9) 2_666 2_666
C5 Fe1 C2 111.19(9) . 2_666
C5 Fe1 C2 111.19(9) 2_666 .
C5 Fe1 C2 68.81(9) . .
C2 Fe1 C2 180.0 2_666 .
C5 Fe1 C4 139.46(8) 2_666 .
C5 Fe1 C4 40.54(8) . .
C2 Fe1 C4 111.49(8) 2_666 .
C2 Fe1 C4 68.51(8) . .
C5 Fe1 C4 40.54(8) 2_666 2_666
C5 Fe1 C4 139.46(8) . 2_666
C2 Fe1 C4 68.51(8) 2_666 2_666
C2 Fe1 C4 111.49(8) . 2_666
C4 Fe1 C4 180.00(6) . 2_666
C5 Fe1 C1 41.19(7) 2_666 2_666
C5 Fe1 C1 138.81(7) . 2_666
C2 Fe1 C1 40.78(8) 2_666 2_666
C2 Fe1 C1 139.22(8) . 2_666
C4 Fe1 C1 111.33(8) . 2_666
C4 Fe1 C1 68.67(8) 2_666 2_666
C5 Fe1 C1 138.81(7) 2_666 .
C5 Fe1 C1 41.19(7) . .
C2 Fe1 C1 139.22(8) 2_666 .
C2 Fe1 C1 40.78(8) . .
C4 Fe1 C1 68.67(8) . .
C4 Fe1 C1 111.33(8) 2_666 .
C1 Fe1 C1 180.0 2_666 .
C5 Fe1 C3 111.54(9) 2_666 .
C5 Fe1 C3 68.46(9) . .
C2 Fe1 C3 139.33(8) 2_666 .
C2 Fe1 C3 40.67(8) . .
C4 Fe1 C3 40.65(8) . .
C4 Fe1 C3 139.35(8) 2_666 .
C1 Fe1 C3 111.45(8) 2_666 .
C1 Fe1 C3 68.55(8) . .
C5 Fe1 C3 68.46(9) 2_666 2_666
C5 Fe1 C3 111.54(9) . 2_666
C2 Fe1 C3 40.67(8) 2_666 2_666
C2 Fe1 C3 139.33(8) . 2_666
C4 Fe1 C3 139.35(8) . 2_666
C4 Fe1 C3 40.65(8) 2_666 2_666
C1 Fe1 C3 68.55(8) 2_666 2_666
C1 Fe1 C3 111.45(8) . 2_666
C3 Fe1 C3 180.0 . 2_666
C6 N1 C10 117.90(16) . .
C13 N2 C10 116.88(17) . .
N1 C6 C7 122.87(17) . .
N1 C6 C1 116.60(16) . .
C7 C6 C1 120.53(16) . .
C5 C4 C3 108.15(17) . .
C5 C4 Fe1 69.24(11) . .
C3 C4 Fe1 69.76(12) . .
C12 C11 C9 118.96(19) . .
N1 C10 N2 114.73(16) . .
N1 C10 C9 122.91(16) . .
N2 C10 C9 122.36(17) . .
C11 C9 C10 118.30(17) . .
C11 C9 C8 124.26(18) . .
C10 C9 C8 117.42(17) . .
N2 C13 C12 124.86(19) . .
C11 C12 C13 118.63(19) . .
C2 C1 C5 107.29(16) . .
C2 C1 C6 124.86(16) . .
C5 C1 C6 127.82(17) . .
C2 C1 Fe1 69.53(11) . .
C5 C1 Fe1 68.86(10) . .
C6 C1 Fe1 125.16(13) . .
C4 C5 C1 108.29(17) . .
C4 C5 Fe1 70.23(11) . .
C1 C5 Fe1 69.95(11) . .
C8 C7 C6 119.69(17) . .
C7 C8 C9 119.16(18) . .
C4 C3 C2 108.11(17) . .
C4 C3 Fe1 69.59(12) . .
C2 C3 Fe1 69.57(11) . .
Cl2S C1S Cl1S 110.56(11) . .
Cl2S C1S Cl3S 109.92(11) . .
Cl1S C1S Cl3S 110.31(12) . .
C3 C2 C1 108.15(17) . .
C3 C2 Fe1 69.76(11) . .
C1 C2 Fe1 69.69(12) . .

loop_
_geom_bond_atom_site_label_1
_geom_bond_atom_site_label_2
_geom_bond_distance
_geom_bond_site_symmetry_2
Fe1 C5 2.036(2) 2_666
Fe1 C5 2.036(2) .
Fe1 C2 2.049(2) 2_666
Fe1 C2 2.049(2) .
Fe1 C4 2.049(2) .
Fe1 C4 2.049(2) 2_666
Fe1 C1 2.051(2) 2_666
Fe1 C1 2.051(2) .
Fe1 C3 2.051(2) .
Fe1 C3 2.051(2) 2_666
Cl1S C1S 1.764(2) .
Cl3S C1S 1.765(2) .
Cl2S C1S 1.760(2) .
N1 C6 1.326(2) .
N1 C10 1.362(2) .
N2 C13 1.323(3) .
N2 C10 1.365(2) .
C6 C7 1.420(3) .
C6 C1 1.467(3) .
C4 C5 1.415(3) .
C4 C3 1.424(3) .
C11 C12 1.365(3) .
C11 C9 1.411(3) .
C10 C9 1.418(3) .
C9 C8 1.418(3) .
C13 C12 1.406(3) .
C1 C2 1.428(3) .
C1 C5 1.438(3) .
C7 C8 1.359(3) .
C3 C2 1.425(3) .
